data_2014807
loop_
_publ_author_name
'Mart\'inez-Palau, Meritxell'
'Urp\'i, Lourdes'
'Font-Bardia, Merc\`e'
'Puiggal\'i, Jordi'

_publ_section_title
;
 <i>N</i>,<i>N</i>'-Butane-1,4-diylbis(bromoacetamide)
;
_journal_issue 6
_journal_name_full 'Acta Crystallographica Section C'
_journal_page_first o345
_journal_page_last o347
_journal_paper_doi 10.1107/S0108270105011212
_journal_volume 61
_journal_year 2005
_chemical_formula_iupac 'C8 H14 Br2 N2 O2'
_chemical_formula_moiety 'C8 H14 Br2 N2 O2'
_chemical_formula_sum 'C8 H14 Br2 N2 O2'
_chemical_formula_weight 330.01
_chemical_melting_point 135
_chemical_name_common
;
1,4-bis(bromoacetamide)butane
;
_chemical_name_systematic
;
Butane-1,4-diyl bis(bromoacetamide)
;
_space_group_IT_number 14
_symmetry_cell_setting monoclinic
_symmetry_space_group_name_Hall '-P 2ybc'
_symmetry_space_group_name_H-M 'P 1 21/c 1'
_atom_sites_solution_hydrogens geom
_atom_sites_solution_primary direct
_atom_sites_solution_secondary difmap
_cell_angle_alpha 90.00
_cell_angle_beta 109.15(2)
_cell_angle_gamma 90.00
_cell_formula_units_Z 2
_cell_length_a 8.7065(18)
_cell_length_b 7.7518(13)
_cell_length_c 9.333(4)
_cell_measurement_reflns_used 25
_cell_measurement_temperature 293(2)
_cell_measurement_theta_max 21
_cell_measurement_theta_min 12
_cell_volume 595.0(3)
_computing_cell_refinement 'CAD-4 Software'
_computing_data_collection 'CAD-4 Software (Kiers, 1994)'
_computing_data_reduction 'WinGX-PC (version 1.64.05; Farrugia, 1999)'
_computing_molecular_graphics 'ORTEPII (Johnson, 1976) and PLATON (Spek, 2003)'
_computing_publication_material 'SHELXL97 and WinGX-PC'
_computing_structure_refinement 'SHELXL97 (Sheldrick, 1997)'
_computing_structure_solution 'SHELXS97 (Sheldrick, 1997)'
_diffrn_ambient_temperature 293(2)
_diffrn_measured_fraction_theta_full 1.000
_diffrn_measured_fraction_theta_max 1.000
_diffrn_measurement_device_type 'Enraf-Nonius CAD-4'
_diffrn_measurement_method \w/2\q
_diffrn_radiation_monochromator graphite
_diffrn_radiation_source 'fine-focus sealed tube'
_diffrn_radiation_type MoK\a
_diffrn_radiation_wavelength 0.71073
_diffrn_reflns_av_R_equivalents 0.0285
_diffrn_reflns_av_sigmaI/netI 0.0756
_diffrn_reflns_limit_h_max 11
_diffrn_reflns_limit_h_min -12
_diffrn_reflns_limit_k_max 10
_diffrn_reflns_limit_k_min 0
_diffrn_reflns_limit_l_max 13
_diffrn_reflns_limit_l_min 0
_diffrn_reflns_number 1816
_diffrn_reflns_theta_full 29.97
_diffrn_reflns_theta_max 29.97
_diffrn_reflns_theta_min 2.48
_diffrn_standards_decay_% 0
_diffrn_standards_interval_time 120
_diffrn_standards_number 1
_exptl_absorpt_coefficient_mu 6.791
_exptl_absorpt_correction_T_max 0.761
_exptl_absorpt_correction_T_min 0.228
_exptl_absorpt_correction_type gaussian
_exptl_absorpt_process_details '(PLATON; (Spek, 2003)'
_exptl_crystal_colour colourless
_exptl_crystal_density_diffrn 1.842
_exptl_crystal_density_method 'not measured'
_exptl_crystal_description plate
_exptl_crystal_F_000 324
_exptl_crystal_size_max 0.4
_exptl_crystal_size_mid 0.2
_exptl_crystal_size_min 0.04
_refine_diff_density_max 0.849
_refine_diff_density_min -0.539
_refine_ls_extinction_method none
_refine_ls_goodness_of_fit_ref 1.016
_refine_ls_hydrogen_treatment mixed
_refine_ls_matrix_type full
_refine_ls_number_parameters 72
_refine_ls_number_reflns 1729
_refine_ls_number_restraints 0
_refine_ls_restrained_S_all 1.016
_refine_ls_R_factor_all 0.1588
_refine_ls_R_factor_gt 0.0599
_refine_ls_shift/su_max 0.000
_refine_ls_shift/su_mean 0.000
_refine_ls_structure_factor_coef Fsqd
_refine_ls_weighting_details 'calc w = 1/[\s^2^(Fo^2^)+(0.0771P)^2^] where P=(Fo^2^+2Fc^2^)/3'
_refine_ls_weighting_scheme calc
_refine_ls_wR_factor_gt 0.1290
_refine_ls_wR_factor_ref 0.1593
_reflns_number_gt 837
_reflns_number_total 1729
_reflns_threshold_expression I>2\s(I)
_cod_data_source_file fg1832.cif
_cod_data_source_block I
_cod_original_cell_volume 595.1(3)
_cod_original_sg_symbol_H-M 'P 21/c'
_cod_database_code 2014807
_cod_database_fobs_code 2014807

loop_
_symmetry_equiv_pos_as_xyz
'x, y, z'
'-x, y+1/2, -z+1/2'
'-x, -y, -z'
'x, -y-1/2, z-1/2'

loop_
_atom_site_label
_atom_site_fract_x
_atom_site_fract_y
_atom_site_fract_z
_atom_site_U_iso_or_equiv
_atom_site_adp_type
_atom_site_calc_flag
_atom_site_refinement_flags
_atom_site_occupancy
_atom_site_disorder_assembly
_atom_site_disorder_group
_atom_site_type_symbol
Br1 0.64331(7) 0.81767(9) 0.12018(8) 0.0742(3) Uani d . 1 . . Br
O3 0.3007(5) 0.6707(5) -0.0964(4) 0.0576(10) Uani d . 1 . . O
N4 0.2009(5) 0.7307(6) 0.0921(5) 0.0440(11) Uani d . 1 . . N
H4 0.223(5) 0.752(6) 0.179(6) 0.027(12) Uiso d . 1 . . H
C2 0.4839(6) 0.6656(7) 0.1575(6) 0.0501(13) Uani d . 1 . . C
H2A 0.5177 0.5467 0.1555 0.060(11) Uiso calc R 1 . . H
H2B 0.4767 0.6889 0.2572 0.060(11) Uiso calc R 1 . . H
C3 0.3202(6) 0.6918(6) 0.0393(5) 0.0403(11) Uani d . 1 . . C
C5 0.0342(6) 0.7510(7) -0.0048(6) 0.0493(13) Uani d . 1 . . C
H5A -0.0372 0.7165 0.0509 0.061(11) Uiso calc R 1 . . H
H5B 0.0142 0.6743 -0.0911 0.061(11) Uiso calc R 1 . . H
C6 -0.0083(6) 0.9349(7) -0.0625(6) 0.0564(14) Uani d . 1 . . C
H6A 0.0621 0.9689 -0.1194 0.093(16) Uiso calc R 1 . . H
H6B -0.1194 0.9370 -0.1314 0.093(16) Uiso calc R 1 . . H

loop_
_atom_site_aniso_label
_atom_site_aniso_U_11
_atom_site_aniso_U_22
_atom_site_aniso_U_33
_atom_site_aniso_U_12
_atom_site_aniso_U_13
_atom_site_aniso_U_23
Br1 0.0539(4) 0.0898(6) 0.0738(5) 0.0013(3) 0.0139(3) 0.0174(4)
O3 0.070(2) 0.076(3) 0.0275(17) 0.0139(19) 0.0177(16) -0.0014(18)
N4 0.050(2) 0.055(3) 0.027(2) 0.008(2) 0.0122(18) 0.000(2)
C2 0.051(3) 0.061(4) 0.040(3) 0.014(2) 0.015(2) 0.005(3)
C3 0.053(3) 0.041(3) 0.028(2) 0.007(2) 0.0139(19) 0.002(2)
C5 0.043(3) 0.052(3) 0.051(3) 0.001(2) 0.012(2) 0.000(3)
C6 0.053(3) 0.060(4) 0.047(3) 0.002(3) 0.005(2) -0.007(3)

loop_
_atom_type_symbol
_atom_type_description
_atom_type_scat_dispersion_real
_atom_type_scat_dispersion_imag
_atom_type_scat_source
C C 0.0033 0.0016 'International Tables Vol C Tables 4.2.6.8 and 6.1.1.4'
H H 0.0000 0.0000 'International Tables Vol C Tables 4.2.6.8 and 6.1.1.4'
Br Br -0.2901 2.4595 'International Tables Vol C Tables 4.2.6.8 and 6.1.1.4'
N N 0.0061 0.0033 'International Tables Vol C Tables 4.2.6.8 and 6.1.1.4'
O O 0.0106 0.0060 'International Tables Vol C Tables 4.2.6.8 and 6.1.1.4'

loop_
_geom_angle_atom_site_label_1
_geom_angle_atom_site_label_2
_geom_angle_atom_site_label_3
_geom_angle_site_symmetry_1
_geom_angle
C3 N4 C5 . 122.8(4)
C3 N4 H4 . 119(3)
C5 N4 H4 . 118(3)
C3 C2 Br1 . 110.4(3)
C3 C2 H2A . 109.6
Br1 C2 H2A . 109.6
C3 C2 H2B . 109.6
Br1 C2 H2B . 109.6
H2A C2 H2B . 108.1
O3 C3 N4 . 123.6(4)
O3 C3 C2 . 120.9(4)
N4 C3 C2 . 115.4(4)
N4 C5 C6 . 113.6(4)
N4 C5 H5A . 108.8
C6 C5 H5A . 108.8
N4 C5 H5B . 108.8
C6 C5 H5B . 108.8
H5A C5 H5B . 107.7
C6 C6 C5 3_575 113.6(6)
C6 C6 H6A 3_575 108.9
C5 C6 H6A . 108.9
C6 C6 H6B 3_575 108.9
C5 C6 H6B . 108.9
H6A C6 H6B . 107.7

loop_
_geom_bond_atom_site_label_1
_geom_bond_atom_site_label_2
_geom_bond_site_symmetry_2
_geom_bond_distance
_geom_bond_publ_flag
Br1 C2 . 1.938(6) ?
O3 C3 . 1.232(5) ?
N4 C3 . 1.322(6) ?
N4 C5 . 1.445(6) ?
N4 H4 . 0.78(5) ?
C2 C3 . 1.503(7) ?
C2 H2A . 0.97 ?
C2 H2B . 0.97 ?
C5 C6 . 1.526(8) ?
C5 H5A . 0.97 ?
C5 H5B . 0.97 ?
C6 C6 3_575 1.514(11) ?
C6 H6A . 0.97 ?
C6 H6B . 0.97 ?

loop_
_geom_hbond_atom_site_label_D
_geom_hbond_atom_site_label_H
_geom_hbond_atom_site_label_A
_geom_hbond_site_symmetry_A
_geom_hbond_distance_DH
_geom_hbond_distance_HA
_geom_hbond_distance_DA
_geom_hbond_angle_DHA
_geom_hbond_publ_flag
N4 H4 O3 4_576 0.78(5) 2.07(5) 2.853(6) 173(5) yes
C2 H2A O3 3_665 0.97 2.49 3.367(6) 150 yes

loop_
_geom_torsion_atom_site_label_1
_geom_torsion_atom_site_label_2
_geom_torsion_atom_site_label_3
_geom_torsion_atom_site_label_4
_geom_torsion_site_symmetry_4
_geom_torsion
_geom_torsion_publ_flag
C5 N4 C3 O3 . 0.5(8) yes
C5 N4 C3 C2 . -176.6(5) yes
Br1 C2 C3 O3 . 58.7(6) yes
Br1 C2 C3 N4 . -124.2(4) yes
C3 N4 C5 C6 . -89.5(6) yes
N4 C5 C6 C6 3_575 -62.1(7) yes
